data_7116536
loop_
_publ_author_name
'Yao Xiong'
'Xilong Yan'
'Yawen Ma'
'Yang Li'
'Guohui Yin'
'Ligong Chen'

_publ_section_title
;
 Regulating the piezofluorochromism of 9,10-bis(butoxystyryl)anthracenes
 by isomerization of butyl groups
;
_journal_name_full Chem.Commun.
_journal_page_first 3403
_journal_paper_doi 10.1039/C4cc10196K
_journal_volume 51
_journal_year 2015
_chemical_formula_sum 'C38 H38 O2'
_chemical_formula_weight 526.68
_chemical_name_systematic
; 
 ? 
;
_space_group_IT_number 2
_symmetry_cell_setting triclinic
_symmetry_space_group_name_Hall '-P 1'
_symmetry_space_group_name_H-M 'P -1'
_atom_sites_solution_hydrogens geom
_atom_sites_solution_primary direct
_atom_sites_solution_secondary difmap
_audit_creation_method SHELXL-97
_audit_update_record
;
2014-12-14 deposited with the CCDC.
2015-01-27 downloaded from the CCDC.
;
_cell_angle_alpha 92.864(8)
_cell_angle_beta 96.899(7)
_cell_angle_gamma 93.150(8)
_cell_formula_units_Z 1
_cell_length_a 5.5707(5)
_cell_length_b 8.2832(9)
_cell_length_c 15.9643(15)
_cell_measurement_reflns_used 3453
_cell_measurement_temperature 293.20(10)
_cell_measurement_theta_max 27.4180
_cell_measurement_theta_min 3.6800
_cell_volume 729.02(12)
_computing_cell_refinement
;
CrysAlisPro, Agilent Technologies,
Version 1.171.37.34k (release 13-08-2014 CrysAlis171 .NET)
(compiled Aug 13 2014,16:31:05)
;
_computing_data_collection
;
CrysAlisPro, Agilent Technologies,
Version 1.171.37.34k (release 13-08-2014 CrysAlis171 .NET)
(compiled Aug 13 2014,16:31:05)
;
_computing_data_reduction
;
CrysAlisPro, Agilent Technologies,
Version 1.171.37.34k (release 13-08-2014 CrysAlis171 .NET)
(compiled Aug 13 2014,16:31:05)
;
_computing_molecular_graphics 'Bruker SHELXTL'
_computing_publication_material 'Bruker SHELXTL'
_computing_structure_refinement 'SHELXL-97 (Sheldrick, 1997)'
_computing_structure_solution 'SHELXS-97 (Sheldrick, 1990)'
_diffrn_ambient_environment air
_diffrn_ambient_temperature 293.20(10)
_diffrn_detector 'CCD plate'
_diffrn_detector_area_resol_mean 16.0793
_diffrn_detector_type Eos
_diffrn_measured_fraction_theta_full 0.995
_diffrn_measured_fraction_theta_max 0.995
_diffrn_measurement_device 'four-circle diffractometer'
_diffrn_measurement_device_type 'SuperNova, Dual, Cu at zero, Eos'
_diffrn_measurement_method '\w scans'
_diffrn_radiation_monochromator mirror
_diffrn_radiation_probe x-ray
_diffrn_radiation_type 'Mo K\a'
_diffrn_radiation_wavelength 0.71073
_diffrn_reflns_av_R_equivalents 0.0518
_diffrn_reflns_av_sigmaI/netI 0.0437
_diffrn_reflns_limit_h_max 6
_diffrn_reflns_limit_h_min -6
_diffrn_reflns_limit_k_max 10
_diffrn_reflns_limit_k_min -10
_diffrn_reflns_limit_l_max 19
_diffrn_reflns_limit_l_min -19
_diffrn_reflns_number 8992
_diffrn_reflns_theta_full 26.37
_diffrn_reflns_theta_max 26.37
_diffrn_reflns_theta_min 3.46
_diffrn_source 'SuperNova (Mo) X-ray Source'
_diffrn_standards_decay_% none
_diffrn_standards_interval_count 1
_diffrn_standards_interval_time 11.7650
_diffrn_standards_number 10077
_exptl_absorpt_coefficient_mu 0.072
_exptl_absorpt_correction_T_max 1.00000
_exptl_absorpt_correction_T_min 0.51927
_exptl_absorpt_correction_type multi-scan
_exptl_absorpt_process_details
;
CrysAlisPro, Agilent Technologies,
Version 1.171.37.34k (release 13-08-2014 CrysAlis171 .NET)
(compiled Aug 13 2014,16:31:05)
Empirical absorption correction using spherical harmonics,
 implemented in SCALE3 ABSPACK scaling algorithm.
;
_exptl_crystal_colour yellow
_exptl_crystal_density_diffrn 1.200
_exptl_crystal_density_method 'not measured'
_exptl_crystal_description needle
_exptl_crystal_F_000 282
_exptl_crystal_size_max 0.43
_exptl_crystal_size_mid 0.07
_exptl_crystal_size_min 0.02
_refine_diff_density_max 0.255
_refine_diff_density_min -0.151
_refine_diff_density_rms 0.039
_refine_ls_extinction_coef 0.025(6)
_refine_ls_extinction_expression Fc^*^=kFc[1+0.001xFc^2^\l^3^/sin(2\q)]^-1/4^
_refine_ls_extinction_method SHELXL
_refine_ls_goodness_of_fit_ref 1.076
_refine_ls_hydrogen_treatment constr
_refine_ls_matrix_type full
_refine_ls_number_parameters 184
_refine_ls_number_reflns 2948
_refine_ls_number_restraints 0
_refine_ls_restrained_S_all 1.076
_refine_ls_R_factor_all 0.0788
_refine_ls_R_factor_gt 0.0574
_refine_ls_shift/su_max 0.000
_refine_ls_shift/su_mean 0.000
_refine_ls_structure_factor_coef Fsqd
_refine_ls_weighting_details 'calc w=1/[\s^2^(Fo^2^)+(0.0668P)^2^+0.2237P] where P=(Fo^2^+2Fc^2^)/3'
_refine_ls_weighting_scheme calc
_refine_ls_wR_factor_gt 0.1558
_refine_ls_wR_factor_ref 0.1760
_reflns_number_gt 2078
_reflns_number_total 2948
_reflns_threshold_expression >2sigma(I)
_cod_data_source_file c4cc10196k2.cif
_cod_data_source_block exp_706
_cod_database_code 7116536

loop_
_symmetry_equiv_pos_as_xyz
'x, y, z'
'-x, -y, -z'

loop_
_atom_site_label
_atom_site_type_symbol
_atom_site_fract_x
_atom_site_fract_y
_atom_site_fract_z
_atom_site_U_iso_or_equiv
_atom_site_adp_type
_atom_site_occupancy
_atom_site_symmetry_multiplicity
_atom_site_calc_flag
_atom_site_refinement_flags
C1 C 0.2945(3) 0.5176(2) 0.27036(12) 0.0439(5) Uani 1 1 d .
C2 C 0.4588(4) 0.3979(3) 0.28060(14) 0.0542(6) Uani 1 1 d .
H2 H 0.5824 0.4098 0.3255 0.065 Uiso 1 1 calc R
C3 C 0.4444(4) 0.2610(3) 0.22604(15) 0.0582(6) Uani 1 1 d .
H3 H 0.5578 0.1831 0.2339 0.070 Uiso 1 1 calc R
C4 C 0.2601(4) 0.2422(3) 0.16016(15) 0.0566(6) Uani 1 1 d .
H4 H 0.2489 0.1507 0.1234 0.068 Uiso 1 1 calc R
C5 C 0.0914(4) 0.3576(3) 0.14791(13) 0.0519(5) Uani 1 1 d .
H5 H -0.0327 0.3435 0.1032 0.062 Uiso 1 1 calc R
C6 C 0.1074(4) 0.4951(2) 0.20257(12) 0.0440(5) Uani 1 1 d .
C7 C 0.3085(4) 0.6625(3) 0.32819(13) 0.0496(5) Uani 1 1 d .
H7 H 0.1755 0.7259 0.3223 0.060 Uiso 1 1 calc R
C8 C 0.4829(4) 0.7128(3) 0.38633(14) 0.0576(6) Uani 1 1 d .
H8 H 0.6178 0.6511 0.3922 0.069 Uiso 1 1 calc R
C9 C 0.4894(4) 0.8588(3) 0.44446(12) 0.0461(5) Uani 1 1 d .
C10 C 0.3344(4) 0.8671(3) 0.50790(12) 0.0467(5) Uani 1 1 d .
C11 C 0.3445(3) 1.0099(3) 0.56357(12) 0.0463(5) Uani 1 1 d .
C12 C 0.1839(4) 1.0141(3) 0.62675(14) 0.0571(6) Uani 1 1 d .
H12 H 0.1900 1.1051 0.6637 0.068 Uiso 1 1 calc R
C13 C 0.0219(4) 0.8879(3) 0.63427(15) 0.0660(7) Uani 1 1 d .
H13 H -0.0837 0.8948 0.6751 0.079 Uiso 1 1 calc R
C14 C 0.1640(4) 0.7367(3) 0.52010(14) 0.0563(6) Uani 1 1 d .
H14 H 0.1565 0.6424 0.4855 0.068 Uiso 1 1 calc R
C15 C 0.0137(4) 0.7472(3) 0.58055(15) 0.0647(7) Uani 1 1 d .
H15 H -0.0957 0.6609 0.5866 0.078 Uiso 1 1 calc R
C16 C -0.2338(4) 0.6067(3) 0.12409(13) 0.0492(5) Uani 1 1 d .
H16A H -0.3460 0.5145 0.1281 0.059 Uiso 1 1 calc R
H16B H -0.1629 0.5927 0.0718 0.059 Uiso 1 1 calc R
C17 C -0.3657(4) 0.7611(3) 0.12479(13) 0.0492(5) Uani 1 1 d .
H17 H -0.4327 0.7731 0.1786 0.059 Uiso 1 1 calc R
C18 C -0.5765(4) 0.7460(3) 0.05338(16) 0.0661(7) Uani 1 1 d .
H18A H -0.5145 0.7329 0.0000 0.099 Uiso 1 1 calc R
H18B H -0.6653 0.8420 0.0545 0.099 Uiso 1 1 calc R
H18C H -0.6819 0.6536 0.0608 0.099 Uiso 1 1 calc R
C19 C -0.1971(5) 0.9084(3) 0.11754(17) 0.0666(7) Uani 1 1 d .
H19A H -0.0639 0.9117 0.1618 0.100 Uiso 1 1 calc R
H19B H -0.2840 1.0047 0.1225 0.100 Uiso 1 1 calc R
H19C H -0.1368 0.9020 0.0637 0.100 Uiso 1 1 calc R
O1 O -0.0477(3) 0.61700(18) 0.19459(9) 0.0553(4) Uani 1 1 d .

loop_
_atom_site_aniso_label
_atom_site_aniso_U_11
_atom_site_aniso_U_22
_atom_site_aniso_U_33
_atom_site_aniso_U_23
_atom_site_aniso_U_13
_atom_site_aniso_U_12
C1 0.0477(11) 0.0468(11) 0.0358(10) -0.0012(9) 0.0025(8) 0.0007(9)
C2 0.0563(13) 0.0590(13) 0.0453(12) -0.0011(10) -0.0014(10) 0.0059(10)
C3 0.0664(14) 0.0492(13) 0.0604(14) 0.0020(11) 0.0110(11) 0.0116(11)
C4 0.0721(15) 0.0411(12) 0.0561(13) -0.0082(10) 0.0144(11) -0.0051(10)
C5 0.0585(13) 0.0465(12) 0.0465(12) -0.0058(9) -0.0018(10) -0.0070(10)
C6 0.0486(11) 0.0402(10) 0.0412(10) -0.0024(8) 0.0020(8) -0.0039(8)
C7 0.0519(12) 0.0513(12) 0.0425(11) -0.0061(9) -0.0062(9) 0.0088(9)
C8 0.0553(13) 0.0591(14) 0.0534(13) -0.0111(11) -0.0105(10) 0.0110(11)
C9 0.0469(11) 0.0515(12) 0.0357(10) -0.0042(9) -0.0097(8) 0.0046(9)
C10 0.0457(11) 0.0524(12) 0.0380(10) 0.0010(9) -0.0097(8) 0.0011(9)
C11 0.0451(11) 0.0545(12) 0.0359(10) -0.0001(9) -0.0084(8) 0.0056(9)
C12 0.0553(13) 0.0703(15) 0.0442(12) -0.0027(11) 0.0010(10) 0.0083(11)
C13 0.0571(14) 0.0893(19) 0.0530(13) 0.0106(13) 0.0099(11) 0.0037(13)
C14 0.0612(13) 0.0565(13) 0.0473(12) 0.0057(10) -0.0061(10) -0.0050(10)
C15 0.0645(15) 0.0714(16) 0.0562(14) 0.0134(13) 0.0005(12) -0.0081(12)
C16 0.0476(11) 0.0537(12) 0.0418(11) -0.0031(9) -0.0062(9) -0.0064(9)
C17 0.0467(11) 0.0574(13) 0.0424(11) -0.0012(10) 0.0037(9) 0.0014(9)
C18 0.0488(13) 0.0837(18) 0.0635(15) 0.0073(13) -0.0037(11) 0.0033(12)
C19 0.0667(15) 0.0511(13) 0.0800(17) 0.0022(12) 0.0034(13) -0.0012(11)
O1 0.0581(9) 0.0511(9) 0.0500(9) -0.0125(7) -0.0161(7) 0.0074(7)

loop_
_atom_type_symbol
_atom_type_description
_atom_type_scat_dispersion_real
_atom_type_scat_dispersion_imag
_atom_type_scat_source
C C 0.0033 0.0016 'International Tables Vol C Tables 4.2.6.8 and 6.1.1.4'
H H 0.0000 0.0000 'International Tables Vol C Tables 4.2.6.8 and 6.1.1.4'
O O 0.0106 0.0060 'International Tables Vol C Tables 4.2.6.8 and 6.1.1.4'

loop_
_geom_angle_atom_site_label_1
_geom_angle_atom_site_label_2
_geom_angle_atom_site_label_3
_geom_angle
_geom_angle_site_symmetry_1
_geom_angle_site_symmetry_3
C2 C1 C6 117.62(18) . .
C2 C1 C7 122.32(18) . .
C6 C1 C7 120.05(18) . .
C3 C2 C1 122.1(2) . .
C3 C2 H2 118.9 . .
C1 C2 H2 118.9 . .
C4 C3 C2 119.1(2) . .
C4 C3 H3 120.5 . .
C2 C3 H3 120.5 . .
C3 C4 C5 120.8(2) . .
C3 C4 H4 119.6 . .
C5 C4 H4 119.6 . .
C4 C5 C6 119.9(2) . .
C4 C5 H5 120.0 . .
C6 C5 H5 120.0 . .
O1 C6 C5 124.13(18) . .
O1 C6 C1 115.39(17) . .
C5 C6 C1 120.47(19) . .
C8 C7 C1 128.1(2) . .
C8 C7 H7 115.9 . .
C1 C7 H7 115.9 . .
C7 C8 C9 126.7(2) . .
C7 C8 H8 116.7 . .
C9 C8 H8 116.7 . .
C10 C9 C11 119.77(19) . 2_676
C10 C9 C8 121.0(2) . .
C11 C9 C8 119.21(19) 2_676 .
C9 C10 C14 122.4(2) . .
C9 C10 C11 119.94(19) . .
C14 C10 C11 117.61(19) . .
C9 C11 C12 121.4(2) 2_676 .
C9 C11 C10 120.28(18) 2_676 .
C12 C11 C10 118.3(2) . .
C13 C12 C11 121.6(2) . .
C13 C12 H12 119.2 . .
C11 C12 H12 119.2 . .
C12 C13 C15 120.3(2) . .
C12 C13 H13 119.9 . .
C15 C13 H13 119.9 . .
C15 C14 C10 121.8(2) . .
C15 C14 H14 119.1 . .
C10 C14 H14 119.1 . .
C14 C15 C13 120.4(2) . .
C14 C15 H15 119.8 . .
C13 C15 H15 119.8 . .
O1 C16 C17 108.43(16) . .
O1 C16 H16A 110.0 . .
C17 C16 H16A 110.0 . .
O1 C16 H16B 110.0 . .
C17 C16 H16B 110.0 . .
H16A C16 H16B 108.4 . .
C16 C17 C19 111.74(17) . .
C16 C17 C18 108.71(18) . .
C19 C17 C18 111.69(19) . .
C16 C17 H17 108.2 . .
C19 C17 H17 108.2 . .
C18 C17 H17 108.2 . .
C17 C18 H18A 109.5 . .
C17 C18 H18B 109.5 . .
H18A C18 H18B 109.5 . .
C17 C18 H18C 109.5 . .
H18A C18 H18C 109.5 . .
H18B C18 H18C 109.5 . .
C17 C19 H19A 109.5 . .
C17 C19 H19B 109.5 . .
H19A C19 H19B 109.5 . .
C17 C19 H19C 109.5 . .
H19A C19 H19C 109.5 . .
H19B C19 H19C 109.5 . .
C6 O1 C16 118.40(15) . .

loop_
_geom_bond_atom_site_label_1
_geom_bond_atom_site_label_2
_geom_bond_distance
_geom_bond_site_symmetry_2
C1 C2 1.388(3) .
C1 C6 1.407(3) .
C1 C7 1.469(3) .
C2 C3 1.387(3) .
C2 H2 0.9300 .
C3 C4 1.375(3) .
C3 H3 0.9300 .
C4 C5 1.382(3) .
C4 H4 0.9300 .
C5 C6 1.392(3) .
C5 H5 0.9300 .
C6 O1 1.366(2) .
C7 C8 1.296(3) .
C7 H7 0.9300 .
C8 C9 1.483(3) .
C8 H8 0.9300 .
C9 C10 1.409(3) .
C9 C11 1.410(3) 2_676
C10 C14 1.435(3) .
C10 C11 1.438(3) .
C11 C9 1.410(3) 2_676
C11 C12 1.427(3) .
C12 C13 1.363(3) .
C12 H12 0.9300 .
C13 C15 1.407(4) .
C13 H13 0.9300 .
C14 C15 1.354(3) .
C14 H14 0.9300 .
C15 H15 0.9300 .
C16 O1 1.431(2) .
C16 C17 1.510(3) .
C16 H16A 0.9700 .
C16 H16B 0.9700 .
C17 C19 1.516(3) .
C17 C18 1.531(3) .
C17 H17 0.9800 .
C18 H18A 0.9600 .
C18 H18B 0.9600 .
C18 H18C 0.9600 .
C19 H19A 0.9600 .
C19 H19B 0.9600 .
C19 H19C 0.9600 .

loop_
_geom_torsion_atom_site_label_1
_geom_torsion_atom_site_label_2
_geom_torsion_atom_site_label_3
_geom_torsion_atom_site_label_4
_geom_torsion
_geom_torsion_site_symmetry_1
_geom_torsion_site_symmetry_4
C6 C1 C2 C3 0.9(3) . .
C7 C1 C2 C3 179.75(19) . .
C1 C2 C3 C4 -0.7(3) . .
C2 C3 C4 C5 0.2(3) . .
C3 C4 C5 C6 0.1(3) . .
C4 C5 C6 O1 178.64(19) . .
C4 C5 C6 C1 0.0(3) . .
C2 C1 C6 O1 -179.26(17) . .
C7 C1 C6 O1 1.9(3) . .
C2 C1 C6 C5 -0.5(3) . .
C7 C1 C6 C5 -179.43(18) . .
C2 C1 C7 C8 10.9(4) . .
C6 C1 C7 C8 -170.2(2) . .
C1 C7 C8 C9 -179.1(2) . .
C7 C8 C9 C10 68.4(3) . .
C7 C8 C9 C11 -112.3(3) . 2_676
C11 C9 C10 C14 -179.06(18) 2_676 .
C8 C9 C10 C14 0.2(3) . .
C11 C9 C10 C11 0.6(3) 2_676 .
C8 C9 C10 C11 179.89(17) . .
C9 C10 C11 C9 -0.6(3) . 2_676
C14 C10 C11 C9 179.07(18) . 2_676
C9 C10 C11 C12 179.71(18) . .
C14 C10 C11 C12 -0.6(3) . .
C9 C11 C12 C13 179.5(2) 2_676 .
C10 C11 C12 C13 -0.9(3) . .
C11 C12 C13 C15 1.6(4) . .
C9 C10 C14 C15 -179.0(2) . .
C11 C10 C14 C15 1.2(3) . .
C10 C14 C15 C13 -0.5(3) . .
C12 C13 C15 C14 -1.0(4) . .
O1 C16 C17 C19 60.3(2) . .
O1 C16 C17 C18 -175.95(17) . .
C5 C6 O1 C16 -2.3(3) . .
C1 C6 O1 C16 176.34(17) . .
C17 C16 O1 C6 -174.95(16) . .
